data_4334238
loop_
_publ_author_name
'James B. Gerken'
'Matthew L. Rigsby'
'Rose E. Ruther'
'Riviam J. P\'erez-Rodr\'iguez'
'Ilia A. Guzei'
'Robert J. Hamers'
'Shannon S. Stahl'

_publ_contact_author_address
;
Department of Chemistry
University of Wisconsin-Madison
1101 University Ave
Madison, WI  53706
USA
;
_publ_contact_author_email iguzei@chem.wisc.edu
_publ_contact_author_fax 608-262-0381
_publ_contact_author_name
;
Guzei, Ilia A. 
;
_publ_contact_author_phone 608-263-4694
_publ_section_title
;
 Modular Synthesis of Alkyne-Substituted Ruthenium Polypyridyl Complexes
 Suitable for "Click" Coupling
;
_journal_name_full 'Inorganic Chemistry'
_journal_page_first 2796
_journal_page_last 2798
_journal_paper_doi 10.1021/ic302827s
_journal_volume 52
_journal_year 2013
_chemical_formula_moiety 'C34 H25 Cl2 N7 O8 Ru'
_chemical_formula_sum 'C34 H25 Cl2 N7 O8 Ru'
_chemical_formula_weight 831.58
_chemical_name_systematic
; 
 ? 
;
_space_group_IT_number 15
_symmetry_cell_setting monoclinic
_symmetry_Int_Tables_number 15
_symmetry_space_group_name_Hall '-C 2yc'
_symmetry_space_group_name_H-M 'C 1 2/c 1'
_atom_sites_solution_hydrogens geom
_atom_sites_solution_primary direct
_atom_sites_solution_secondary difmap
_cell_angle_alpha 90.00
_cell_angle_beta 102.191(3)
_cell_angle_gamma 90.00
_cell_formula_units_Z 8
_cell_length_a 29.0382(16)
_cell_length_b 9.5447(5)
_cell_length_c 24.5300(15)
_cell_measurement_reflns_used 999
_cell_measurement_temperature 100(2)
_cell_measurement_theta_max 25.44
_cell_measurement_theta_min 1.70
_cell_volume 6645.4(7)
_computing_cell_refinement 'SAINT Ver. 7.24A (Bruker-AXS, 2007)'
_computing_data_collection 'APEX2 Ver. 2.1-4 (Bruker-AXS, 2009)'
_computing_data_reduction 'SAINT Ver. 7.24A'
_computing_molecular_graphics SHELXTL
_computing_publication_material SHELXTL
_computing_structure_refinement 'SHELXTL, OLEX2 (Dolomanov et al., 2009)'
_computing_structure_solution 'SHELXTL (Sheldrick, 2008)'
_diffrn_ambient_temperature 100(2)
_diffrn_measured_fraction_theta_full 0.995
_diffrn_measured_fraction_theta_max 0.993
_diffrn_measurement_device_type 'Bruker SMART APEX2 area detector'
_diffrn_measurement_method '0.60\% \w and 0.6\% \f scans'
_diffrn_radiation_monochromator 'mirror optics'
_diffrn_radiation_type 'Mo K\a'
_diffrn_radiation_wavelength 0.71073
_diffrn_reflns_av_R_equivalents 0.0000
_diffrn_reflns_av_sigmaI/netI 0.0470
_diffrn_reflns_limit_h_max 34
_diffrn_reflns_limit_h_min -34
_diffrn_reflns_limit_k_max 11
_diffrn_reflns_limit_k_min 0
_diffrn_reflns_limit_l_max 29
_diffrn_reflns_limit_l_min 0
_diffrn_reflns_number 6121
_diffrn_reflns_theta_full 25.00
_diffrn_reflns_theta_max 25.44
_diffrn_reflns_theta_min 1.70
_exptl_absorpt_coefficient_mu 0.698
_exptl_absorpt_correction_T_max 0.9335
_exptl_absorpt_correction_T_min 0.8788
_exptl_absorpt_correction_type analytical
_exptl_absorpt_process_details
;
SADABS  (Bruker-AXS, 2007)
;
_exptl_crystal_colour purple
_exptl_crystal_density_diffrn 1.662
_exptl_crystal_description needle
_exptl_crystal_F_000 3360
_exptl_crystal_size_max 0.19
_exptl_crystal_size_mid 0.16
_exptl_crystal_size_min 0.10
_refine_diff_density_max 0.815
_refine_diff_density_min -1.054
_refine_diff_density_rms 0.102
_refine_ls_extinction_method none
_refine_ls_goodness_of_fit_ref 1.052
_refine_ls_hydrogen_treatment constr
_refine_ls_matrix_type full
_refine_ls_number_parameters 471
_refine_ls_number_reflns 6128
_refine_ls_number_restraints 0
_refine_ls_restrained_S_all 1.052
_refine_ls_R_factor_all 0.0477
_refine_ls_R_factor_gt 0.0410
_refine_ls_shift/su_max 0.001
_refine_ls_shift/su_mean 0.000
_refine_ls_structure_factor_coef Fsqd
_refine_ls_weighting_details 'calc w=1/[\s^2^(Fo^2^)+(0.0446P)^2^+20.6235P] where P=(Fo^2^+2Fc^2^)/3'
_refine_ls_weighting_scheme calc
_refine_ls_wR_factor_gt 0.0909
_refine_ls_wR_factor_ref 0.0943
_reflns_number_gt 5594
_reflns_number_total 6121
_reflns_threshold_expression I>2\s(I)
_cod_data_source_file ic302827s_si_001_2.cif
_cod_data_source_block stahl102
_cod_original_cell_volume 6645.4(6)
_cod_original_sg_symbol_Hall '-C 2yc      '
_cod_original_sg_symbol_H-M 'C 1 2/c 1 '
_cod_database_code 4334238

loop_
_symmetry_equiv_pos_as_xyz
'x, y, z'
'-x, y, -z+1/2'
'x+1/2, y+1/2, z'
'-x+1/2, y+1/2, -z+1/2'
'-x, -y, -z'
'x, -y, z-1/2'
'-x+1/2, -y+1/2, -z'
'x+1/2, -y+1/2, z-1/2'

loop_
_atom_site_label
_atom_site_type_symbol
_atom_site_fract_x
_atom_site_fract_y
_atom_site_fract_z
_atom_site_U_iso_or_equiv
_atom_site_adp_type
_atom_site_occupancy
_atom_site_symmetry_multiplicity
_atom_site_calc_flag
_atom_site_refinement_flags
Ru1 Ru 0.369236(12) 0.28174(4) 0.414982(15) 0.01561(10) Uani 1 1 d .
N1 N 0.33775(13) 0.1524(4) 0.46375(15) 0.0176(8) Uani 1 1 d .
N2 N 0.30202(13) 0.3004(4) 0.37705(15) 0.0182(8) Uani 1 1 d .
N3 N 0.37405(13) 0.4125(4) 0.34929(16) 0.0186(8) Uani 1 1 d .
N4 N 0.39084(13) 0.1171(4) 0.37280(16) 0.0196(8) Uani 1 1 d .
N5 N 0.43544(13) 0.2646(4) 0.45458(15) 0.0171(8) Uani 1 1 d .
N6 N 0.37332(13) 0.4373(4) 0.47422(15) 0.0173(8) Uani 1 1 d .
C1 C 0.35878(17) 0.0764(5) 0.50835(19) 0.0206(10) Uani 1 1 d .
H1 H 0.3921 0.0814 0.5202 0.025 Uiso 1 1 calc R
C2 C 0.33413(18) -0.0081(5) 0.5375(2) 0.0231(10) Uani 1 1 d .
H2 H 0.3502 -0.0607 0.5686 0.028 Uiso 1 1 calc R
C3 C 0.28610(17) -0.0154(5) 0.5210(2) 0.0264(11) Uani 1 1 d .
H3 H 0.2685 -0.0732 0.5407 0.032 Uiso 1 1 calc R
C4 C 0.26343(17) 0.0620(5) 0.4754(2) 0.0264(11) Uani 1 1 d .
H4 H 0.2301 0.0584 0.4638 0.032 Uiso 1 1 calc R
C5 C 0.28966(17) 0.1447(5) 0.44706(19) 0.0193(10) Uani 1 1 d .
C6 C 0.26922(15) 0.2321(5) 0.39895(18) 0.0198(10) Uani 1 1 d .
C7 C 0.22164(16) 0.2525(5) 0.37613(19) 0.0204(10) Uani 1 1 d .
H7 H 0.1982 0.2065 0.3914 0.024 Uiso 1 1 calc R
C8 C 0.20915(17) 0.3408(5) 0.3310(2) 0.0257(11) Uani 1 1 d .
H8 H 0.1768 0.3575 0.3155 0.031 Uiso 1 1 calc R
C9 C 0.24335(17) 0.4056(5) 0.3079(2) 0.0242(11) Uani 1 1 d .
H9 H 0.2345 0.4642 0.2761 0.029 Uiso 1 1 calc R
C10 C 0.29059(17) 0.3839(5) 0.3318(2) 0.0215(10) Uani 1 1 d .
C11 C 0.33151(18) 0.4438(5) 0.3149(2) 0.0220(10) Uani 1 1 d .
C12 C 0.32953(18) 0.5183(5) 0.2658(2) 0.0254(11) Uani 1 1 d .
H12 H 0.2999 0.5388 0.2423 0.031 Uiso 1 1 calc R
C13 C 0.37040(19) 0.5627(5) 0.2510(2) 0.0274(11) Uani 1 1 d .
H13 H 0.3692 0.6131 0.2173 0.033 Uiso 1 1 calc R
C14 C 0.41284(19) 0.5326(5) 0.2858(2) 0.0258(11) Uani 1 1 d .
H14 H 0.4414 0.5633 0.2767 0.031 Uiso 1 1 calc R
C15 C 0.41361(18) 0.4575(5) 0.33407(19) 0.0200(10) Uani 1 1 d .
H15 H 0.4432 0.4365 0.3576 0.024 Uiso 1 1 calc R
C16 C 0.36491(16) 0.0383(5) 0.33205(18) 0.0196(10) Uani 1 1 d .
H16 H 0.3322 0.0578 0.3207 0.024 Uiso 1 1 calc R
C17 C 0.38350(18) -0.0691(5) 0.3061(2) 0.0249(11) Uani 1 1 d .
H17 H 0.3639 -0.1240 0.2783 0.030 Uiso 1 1 calc R
C18 C 0.43152(18) -0.0955(5) 0.3215(2) 0.0261(11) Uani 1 1 d .
H18 H 0.4455 -0.1665 0.3032 0.031 Uiso 1 1 calc R
C19 C 0.45874(17) -0.0174(5) 0.36372(19) 0.0209(10) Uani 1 1 d .
H19 H 0.4916 -0.0347 0.3749 0.025 Uiso 1 1 calc R
C20 C 0.43786(16) 0.0860(5) 0.38958(19) 0.0185(9) Uani 1 1 d .
C21 C 0.46306(17) 0.1683(5) 0.43689(18) 0.0182(9) Uani 1 1 d .
C22 C 0.50978(15) 0.1525(5) 0.46494(19) 0.0187(10) Uani 1 1 d .
H22 H 0.5298 0.0872 0.4521 0.022 Uiso 1 1 calc R
C23 C 0.52695(16) 0.2343(4) 0.51235(18) 0.0192(9) Uani 1 1 d .
C24 C 0.49669(16) 0.3302(5) 0.53065(19) 0.0212(10) Uani 1 1 d .
H24 H 0.5076 0.3844 0.5633 0.025 Uiso 1 1 calc R
C25 C 0.45099(16) 0.3451(5) 0.50077(19) 0.0177(10) Uani 1 1 d .
C26 C 0.41511(16) 0.4422(4) 0.51213(19) 0.0162(9) Uani 1 1 d .
C27 C 0.42136(17) 0.5306(5) 0.55847(19) 0.0207(10) Uani 1 1 d .
H27 H 0.4507 0.5333 0.5845 0.025 Uiso 1 1 calc R
C28 C 0.38443(16) 0.6138(5) 0.5660(2) 0.0222(11) Uani 1 1 d .
H28 H 0.3877 0.6719 0.5980 0.027 Uiso 1 1 calc R
C29 C 0.34246(17) 0.6123(5) 0.5265(2) 0.0222(10) Uani 1 1 d .
H29 H 0.3171 0.6716 0.5305 0.027 Uiso 1 1 calc R
C30 C 0.33819(17) 0.5231(5) 0.4814(2) 0.0207(10) Uani 1 1 d .
H30 H 0.3094 0.5222 0.4544 0.025 Uiso 1 1 calc R
C31 C 0.57502(17) 0.2217(5) 0.54173(19) 0.0227(10) Uani 1 1 d .
C32 C 0.61496(16) 0.2135(6) 0.56621(19) 0.0249(10) Uani 1 1 d .
H32 H 0.6468 0.2069 0.5857 0.030 Uiso 1 1 calc R
Cl1 Cl 0.42619(4) 0.20114(13) 0.64635(5) 0.0236(3) Uani 1 1 d .
O1 O 0.38639(12) 0.2765(4) 0.61503(16) 0.0348(9) Uani 1 1 d .
O2 O 0.43071(13) 0.0694(4) 0.61853(15) 0.0327(9) Uani 1 1 d .
O3 O 0.46826(12) 0.2818(4) 0.65055(16) 0.0377(9) Uani 1 1 d .
O4 O 0.41798(15) 0.1708(4) 0.70054(15) 0.0388(9) Uani 1 1 d .
Cl2 Cl 0.76060(4) 0.21072(14) 0.65131(5) 0.0273(3) Uani 1 1 d .
O5 O 0.72655(17) 0.2930(5) 0.6145(2) 0.0681(15) Uani 1 1 d .
O6 O 0.80142(18) 0.2113(9) 0.6304(2) 0.108(3) Uani 1 1 d .
O7 O 0.7719(2) 0.2695(5) 0.70577(18) 0.0629(14) Uani 1 1 d .
O8 O 0.7434(2) 0.0744(5) 0.6557(2) 0.0777(19) Uani 1 1 d .
N7 N 0.51665(17) 0.2960(6) 0.3307(2) 0.0393(11) Uani 1 1 d .
C33 C 0.5447(2) 0.2503(5) 0.3095(2) 0.0305(12) Uani 1 1 d .
C34 C 0.5799(2) 0.1897(6) 0.2819(2) 0.0365(13) Uani 1 1 d .
H34A H 0.5717 0.2115 0.2420 0.055 Uiso 1 1 calc R
H34B H 0.5806 0.0878 0.2871 0.055 Uiso 1 1 calc R
H34C H 0.6109 0.2290 0.2982 0.055 Uiso 1 1 calc R

loop_
_atom_site_aniso_label
_atom_site_aniso_U_11
_atom_site_aniso_U_22
_atom_site_aniso_U_33
_atom_site_aniso_U_23
_atom_site_aniso_U_13
_atom_site_aniso_U_12
Ru1 0.00998(16) 0.01588(16) 0.02128(17) -0.00081(16) 0.00401(15) 0.00012(16)
N1 0.0115(19) 0.0171(19) 0.024(2) -0.0050(15) 0.0030(16) -0.0012(16)
N2 0.0154(19) 0.0165(19) 0.0220(19) -0.0032(16) 0.0028(15) -0.0009(16)
N3 0.012(2) 0.021(2) 0.022(2) -0.0035(16) 0.0028(16) -0.0029(16)
N4 0.013(2) 0.019(2) 0.028(2) 0.0030(16) 0.0055(17) -0.0014(16)
N5 0.0145(19) 0.0164(19) 0.0220(19) 0.0003(15) 0.0077(15) -0.0018(15)
N6 0.015(2) 0.0158(19) 0.0220(19) 0.0030(15) 0.0055(16) -0.0006(15)
C1 0.017(2) 0.021(2) 0.024(2) -0.002(2) 0.0054(19) 0.003(2)
C2 0.022(3) 0.020(2) 0.029(3) 0.0013(19) 0.008(2) -0.001(2)
C3 0.022(3) 0.025(3) 0.037(3) 0.001(2) 0.015(2) -0.002(2)
C4 0.016(2) 0.026(3) 0.039(3) 0.001(2) 0.009(2) -0.003(2)
C5 0.014(2) 0.016(2) 0.029(2) -0.0031(19) 0.007(2) -0.0012(19)
C6 0.013(2) 0.022(2) 0.024(2) 0.0002(19) 0.0040(18) 0.0000(19)
C7 0.013(2) 0.022(3) 0.026(2) -0.0005(18) 0.0034(18) -0.0039(18)
C8 0.013(2) 0.030(3) 0.032(3) -0.004(2) -0.001(2) 0.002(2)
C9 0.019(3) 0.022(3) 0.029(3) -0.001(2) -0.001(2) 0.003(2)
C10 0.018(2) 0.023(2) 0.023(2) -0.0007(19) 0.004(2) -0.001(2)
C11 0.022(2) 0.017(2) 0.028(3) -0.0043(19) 0.007(2) -0.001(2)
C12 0.027(3) 0.018(2) 0.031(3) 0.0028(19) 0.004(2) -0.002(2)
C13 0.031(3) 0.022(2) 0.030(3) 0.003(2) 0.008(2) 0.001(2)
C14 0.025(3) 0.018(2) 0.039(3) -0.003(2) 0.014(2) -0.005(2)
C15 0.020(3) 0.017(2) 0.024(2) -0.0034(19) 0.007(2) -0.0007(19)
C16 0.014(2) 0.020(2) 0.025(2) -0.0023(19) 0.0032(19) -0.0013(18)
C17 0.023(3) 0.028(3) 0.023(3) -0.005(2) 0.004(2) -0.005(2)
C18 0.034(3) 0.020(2) 0.025(3) -0.002(2) 0.009(2) 0.006(2)
C19 0.017(3) 0.021(2) 0.026(2) 0.0021(19) 0.008(2) 0.0031(19)
C20 0.016(2) 0.015(2) 0.027(2) 0.0032(18) 0.0081(19) -0.0027(18)
C21 0.013(2) 0.019(2) 0.024(2) 0.0001(17) 0.0081(19) -0.0024(19)
C22 0.013(2) 0.018(2) 0.026(2) 0.0056(18) 0.0063(19) -0.0008(18)
C23 0.016(2) 0.014(2) 0.028(2) 0.0047(18) 0.0060(19) -0.0029(19)
C24 0.017(2) 0.024(3) 0.024(2) -0.0013(18) 0.0074(19) -0.0064(19)
C25 0.017(2) 0.015(2) 0.022(2) 0.0008(18) 0.0058(19) -0.0043(19)
C26 0.015(2) 0.015(2) 0.019(2) -0.0010(17) 0.0069(19) -0.0017(19)
C27 0.019(2) 0.018(2) 0.024(2) 0.0032(19) 0.003(2) -0.0043(19)
C28 0.024(3) 0.017(2) 0.027(3) -0.0075(18) 0.009(2) 0.000(2)
C29 0.021(3) 0.015(2) 0.033(3) 0.0002(19) 0.012(2) -0.0003(19)
C30 0.016(2) 0.019(2) 0.029(3) 0.0031(19) 0.008(2) 0.001(2)
C31 0.023(3) 0.017(2) 0.029(2) 0.006(2) 0.007(2) 0.000(2)
C32 0.013(2) 0.031(3) 0.030(2) 0.008(2) 0.0023(17) -0.003(2)
Cl1 0.0173(6) 0.0284(6) 0.0270(6) 0.0051(5) 0.0088(4) 0.0060(5)
O1 0.0167(17) 0.035(2) 0.052(2) 0.0170(19) 0.0068(16) 0.0088(17)
O2 0.027(2) 0.031(2) 0.039(2) -0.0084(16) 0.0037(16) 0.0072(16)
O3 0.0232(19) 0.035(2) 0.055(2) 0.005(2) 0.0072(17) -0.0019(18)
O4 0.048(2) 0.039(2) 0.034(2) 0.0068(17) 0.0201(19) 0.0108(19)
Cl2 0.0223(6) 0.0269(6) 0.0320(6) 0.0033(6) 0.0041(5) 0.0040(6)
O5 0.040(3) 0.065(3) 0.085(3) 0.037(3) -0.019(3) 0.002(3)
O6 0.042(3) 0.217(8) 0.077(4) 0.030(5) 0.039(3) 0.034(4)
O7 0.112(4) 0.040(2) 0.038(2) 0.001(2) 0.017(3) 0.011(3)
O8 0.109(5) 0.036(3) 0.065(3) 0.016(2) -0.033(3) -0.025(3)
N7 0.028(2) 0.048(3) 0.042(3) -0.010(2) 0.006(2) 0.002(2)
C33 0.035(3) 0.023(3) 0.031(3) -0.002(2) -0.001(2) 0.002(2)
C34 0.041(3) 0.037(3) 0.034(3) 0.003(2) 0.013(3) 0.008(3)

loop_
_atom_type_symbol
_atom_type_description
_atom_type_scat_dispersion_real
_atom_type_scat_dispersion_imag
_atom_type_scat_source
C C 0.0033 0.0016 'International Tables Vol C Tables 4.2.6.8 and 6.1.1.4'
H H 0.0000 0.0000 'International Tables Vol C Tables 4.2.6.8 and 6.1.1.4'
Cl Cl 0.1484 0.1585 'International Tables Vol C Tables 4.2.6.8 and 6.1.1.4'
N N 0.0061 0.0033 'International Tables Vol C Tables 4.2.6.8 and 6.1.1.4'
O O 0.0106 0.0060 'International Tables Vol C Tables 4.2.6.8 and 6.1.1.4'
Ru Ru -1.2594 0.8363 'International Tables Vol C Tables 4.2.6.8 and 6.1.1.4'

loop_
_geom_angle_atom_site_label_1
_geom_angle_atom_site_label_2
_geom_angle_atom_site_label_3
_geom_angle
_geom_angle_publ_flag
N5 Ru1 N2 178.41(15) yes
N5 Ru1 N4 79.32(15) yes
N2 Ru1 N4 101.97(15) yes
N5 Ru1 N1 99.82(15) yes
N2 Ru1 N1 79.22(15) yes
N4 Ru1 N1 93.12(15) yes
N5 Ru1 N6 78.88(15) yes
N2 Ru1 N6 99.80(15) yes
N4 Ru1 N6 158.17(15) yes
N1 Ru1 N6 89.35(14) yes
N5 Ru1 N3 102.42(15) yes
N2 Ru1 N3 78.58(15) yes
N4 Ru1 N3 89.49(15) yes
N1 Ru1 N3 157.71(15) yes
N6 Ru1 N3 96.40(15) yes
C1 N1 C5 118.1(4) ?
C1 N1 Ru1 127.8(3) ?
C5 N1 Ru1 114.0(3) ?
C10 N2 C6 122.6(4) ?
C10 N2 Ru1 119.0(3) ?
C6 N2 Ru1 118.4(3) ?
C15 N3 C11 117.9(4) ?
C15 N3 Ru1 127.5(3) ?
C11 N3 Ru1 114.2(3) ?
C16 N4 C20 117.8(4) ?
C16 N4 Ru1 128.3(3) ?
C20 N4 Ru1 113.9(3) ?
C21 N5 C25 122.4(4) ?
C21 N5 Ru1 118.8(3) ?
C25 N5 Ru1 118.7(3) ?
C30 N6 C26 118.6(4) ?
C30 N6 Ru1 126.6(3) ?
C26 N6 Ru1 114.5(3) ?
N1 C1 C2 122.8(4) ?
N1 C1 H1 118.6 ?
C2 C1 H1 118.6 ?
C3 C2 C1 119.1(5) ?
C3 C2 H2 120.5 ?
C1 C2 H2 120.5 ?
C2 C3 C4 119.4(5) ?
C2 C3 H3 120.3 ?
C4 C3 H3 120.3 ?
C5 C4 C3 119.5(5) ?
C5 C4 H4 120.2 ?
C3 C4 H4 120.2 ?
N1 C5 C4 121.0(4) ?
N1 C5 C6 115.0(4) ?
C4 C5 C6 123.9(4) ?
N2 C6 C7 119.6(4) ?
N2 C6 C5 113.2(4) ?
C7 C6 C5 127.1(4) ?
C8 C7 C6 118.7(4) ?
C8 C7 H7 120.7 ?
C6 C7 H7 120.7 ?
C7 C8 C9 120.7(5) ?
C7 C8 H8 119.6 ?
C9 C8 H8 119.6 ?
C10 C9 C8 119.3(5) ?
C10 C9 H9 120.4 ?
C8 C9 H9 120.4 ?
N2 C10 C9 119.0(4) ?
N2 C10 C11 113.1(4) ?
C9 C10 C11 127.9(4) ?
N3 C11 C12 120.7(4) ?
N3 C11 C10 115.0(4) ?
C12 C11 C10 124.1(5) ?
C13 C12 C11 120.3(5) ?
C13 C12 H12 119.8 ?
C11 C12 H12 119.8 ?
C14 C13 C12 118.8(5) ?
C14 C13 H13 120.6 ?
C12 C13 H13 120.6 ?
C13 C14 C15 119.5(5) ?
C13 C14 H14 120.3 ?
C15 C14 H14 120.3 ?
N3 C15 C14 122.8(5) ?
N3 C15 H15 118.6 ?
C14 C15 H15 118.6 ?
N4 C16 C17 123.1(4) ?
N4 C16 H16 118.4 ?
C17 C16 H16 118.4 ?
C16 C17 C18 118.7(5) ?
C16 C17 H17 120.7 ?
C18 C17 H17 120.7 ?
C19 C18 C17 119.2(5) ?
C19 C18 H18 120.4 ?
C17 C18 H18 120.4 ?
C20 C19 C18 119.6(5) ?
C20 C19 H19 120.2 ?
C18 C19 H19 120.2 ?
N4 C20 C19 121.5(4) ?
N4 C20 C21 114.9(4) ?
C19 C20 C21 123.6(4) ?
N5 C21 C22 119.8(4) ?
N5 C21 C20 112.9(4) ?
C22 C21 C20 127.3(4) ?
C21 C22 C23 119.2(4) ?
C21 C22 H22 120.4 ?
C23 C22 H22 120.4 ?
C22 C23 C24 119.4(4) ?
C22 C23 C31 120.5(4) ?
C24 C23 C31 120.1(4) ?
C25 C24 C23 119.5(4) ?
C25 C24 H24 120.2 ?
C23 C24 H24 120.2 ?
N5 C25 C24 119.7(4) ?
N5 C25 C26 113.0(4) ?
C24 C25 C26 127.4(4) ?
N6 C26 C27 121.3(4) ?
N6 C26 C25 114.5(4) ?
C27 C26 C25 124.2(4) ?
C28 C27 C26 119.1(4) ?
C28 C27 H27 120.4 ?
C26 C27 H27 120.4 ?
C27 C28 C29 119.6(4) ?
C27 C28 H28 120.2 ?
C29 C28 H28 120.2 ?
C30 C29 C28 118.9(4) ?
C30 C29 H29 120.6 ?
C28 C29 H29 120.6 ?
N6 C30 C29 122.4(5) ?
N6 C30 H30 118.8 ?
C29 C30 H30 118.8 ?
C32 C31 C23 178.9(6) ?
C31 C32 H32 180.0 ?
O4 Cl1 O3 110.5(2) ?
O4 Cl1 O1 109.0(2) ?
O3 Cl1 O1 110.3(2) ?
O4 Cl1 O2 108.1(2) ?
O3 Cl1 O2 109.9(2) ?
O1 Cl1 O2 108.9(2) ?
O6 Cl2 O8 112.1(5) ?
O6 Cl2 O7 107.4(4) ?
O8 Cl2 O7 108.0(3) ?
O6 Cl2 O5 107.2(4) ?
O8 Cl2 O5 110.4(3) ?
O7 Cl2 O5 111.7(3) ?
N7 C33 C34 178.8(6) ?
C33 C34 H34A 109.5 ?
C33 C34 H34B 109.5 ?
H34A C34 H34B 109.5 ?
C33 C34 H34C 109.5 ?
H34A C34 H34C 109.5 ?
H34B C34 H34C 109.5 ?

loop_
_geom_bond_atom_site_label_1
_geom_bond_atom_site_label_2
_geom_bond_distance
_geom_bond_publ_flag
Ru1 N5 1.969(4) yes
Ru1 N2 1.985(4) yes
Ru1 N4 2.051(4) yes
Ru1 N1 2.062(4) yes
Ru1 N6 2.063(4) yes
Ru1 N3 2.066(4) yes
N1 C1 1.347(6) ?
N1 C5 1.372(6) ?
N2 C10 1.350(6) ?
N2 C6 1.355(6) ?
N3 C15 1.351(6) ?
N3 C11 1.374(6) ?
N4 C16 1.347(6) ?
N4 C20 1.373(6) ?
N5 C21 1.351(6) ?
N5 C25 1.364(6) ?
N6 C30 1.349(6) ?
N6 C26 1.365(6) ?
C1 C2 1.375(7) ?
C1 H1 0.9500 ?
C2 C3 1.370(7) ?
C2 H2 0.9500 ?
C3 C4 1.386(7) ?
C3 H3 0.9500 ?
C4 C5 1.382(7) ?
C4 H4 0.9500 ?
C5 C6 1.465(6) ?
C6 C7 1.391(6) ?
C7 C8 1.377(7) ?
C7 H7 0.9500 ?
C8 C9 1.389(7) ?
C8 H8 0.9500 ?
C9 C10 1.389(7) ?
C9 H9 0.9500 ?
C10 C11 1.456(7) ?
C11 C12 1.390(7) ?
C12 C13 1.379(7) ?
C12 H12 0.9500 ?
C13 C14 1.373(8) ?
C13 H13 0.9500 ?
C14 C15 1.381(7) ?
C14 H14 0.9500 ?
C15 H15 0.9500 ?
C16 C17 1.375(7) ?
C16 H16 0.9500 ?
C17 C18 1.389(7) ?
C17 H17 0.9500 ?
C18 C19 1.381(7) ?
C18 H18 0.9500 ?
C19 C20 1.381(7) ?
C19 H19 0.9500 ?
C20 C21 1.463(6) ?
C21 C22 1.394(6) ?
C22 C23 1.402(6) ?
C22 H22 0.9500 ?
C23 C24 1.406(7) ?
C23 C31 1.434(6) ?
C24 C25 1.381(6) ?
C24 H24 0.9500 ?
C25 C26 1.465(6) ?
C26 C27 1.396(6) ?
C27 C28 1.378(7) ?
C27 H27 0.9500 ?
C28 C29 1.387(7) ?
C28 H28 0.9500 ?
C29 C30 1.382(7) ?
C29 H29 0.9500 ?
C30 H30 0.9500 ?
C31 C32 1.191(6) ?
C32 H32 0.9500 ?
Cl1 O4 1.429(4) ?
Cl1 O3 1.429(4) ?
Cl1 O1 1.438(4) ?
Cl1 O2 1.450(4) ?
Cl2 O6 1.388(5) ?
Cl2 O8 1.405(5) ?
Cl2 O7 1.422(4) ?
Cl2 O5 1.426(4) ?
N7 C33 1.143(7) ?
C33 C34 1.458(8) ?
C34 H34A 0.9800 ?
C34 H34B 0.9800 ?
C34 H34C 0.9800 ?

loop_
_geom_torsion_atom_site_label_1
_geom_torsion_atom_site_label_2
_geom_torsion_atom_site_label_3
_geom_torsion_atom_site_label_4
_geom_torsion
N5 Ru1 N1 C1 -2.2(4)
N2 Ru1 N1 C1 179.1(4)
N4 Ru1 N1 C1 77.5(4)
N6 Ru1 N1 C1 -80.8(4)
N3 Ru1 N1 C1 173.8(4)
N5 Ru1 N1 C5 178.5(3)
N2 Ru1 N1 C5 -0.2(3)
N4 Ru1 N1 C5 -101.8(3)
N6 Ru1 N1 C5 99.9(3)
N3 Ru1 N1 C5 -5.5(6)
N4 Ru1 N2 C10 -89.0(4)
N1 Ru1 N2 C10 -179.9(4)
N6 Ru1 N2 C10 92.6(3)
N3 Ru1 N2 C10 -2.0(3)
N4 Ru1 N2 C6 93.2(3)
N1 Ru1 N2 C6 2.3(3)
N6 Ru1 N2 C6 -85.2(3)
N3 Ru1 N2 C6 -179.8(4)
N5 Ru1 N3 C15 8.0(4)
N2 Ru1 N3 C15 -173.3(4)
N4 Ru1 N3 C15 -70.9(4)
N1 Ru1 N3 C15 -167.9(4)
N6 Ru1 N3 C15 88.0(4)
N5 Ru1 N3 C11 -178.9(3)
N2 Ru1 N3 C11 -0.2(3)
N4 Ru1 N3 C11 102.1(3)
N1 Ru1 N3 C11 5.1(6)
N6 Ru1 N3 C11 -99.0(3)
N5 Ru1 N4 C16 175.8(4)
N2 Ru1 N4 C16 -3.2(4)
N1 Ru1 N4 C16 76.4(4)
N6 Ru1 N4 C16 172.5(4)
N3 Ru1 N4 C16 -81.5(4)
N5 Ru1 N4 C20 -3.9(3)
N2 Ru1 N4 C20 177.1(3)
N1 Ru1 N4 C20 -103.3(3)
N6 Ru1 N4 C20 -7.2(6)
N3 Ru1 N4 C20 98.9(3)
N4 Ru1 N5 C21 2.8(3)
N1 Ru1 N5 C21 94.2(3)
N6 Ru1 N5 C21 -178.5(3)
N3 Ru1 N5 C21 -84.3(3)
N4 Ru1 N5 C25 -173.6(3)
N1 Ru1 N5 C25 -82.2(3)
N6 Ru1 N5 C25 5.2(3)
N3 Ru1 N5 C25 99.4(3)
N5 Ru1 N6 C30 -179.7(4)
N2 Ru1 N6 C30 -0.6(4)
N4 Ru1 N6 C30 -176.3(4)
N1 Ru1 N6 C30 -79.6(4)
N3 Ru1 N6 C30 78.9(4)
N5 Ru1 N6 C26 -5.8(3)
N2 Ru1 N6 C26 173.3(3)
N4 Ru1 N6 C26 -2.4(6)
N1 Ru1 N6 C26 94.4(3)
N3 Ru1 N6 C26 -107.2(3)
C5 N1 C1 C2 0.1(7)
Ru1 N1 C1 C2 -179.1(3)
N1 C1 C2 C3 -0.4(7)
C1 C2 C3 C4 0.1(7)
C2 C3 C4 C5 0.5(7)
C1 N1 C5 C4 0.5(6)
Ru1 N1 C5 C4 179.9(4)
C1 N1 C5 C6 178.9(4)
Ru1 N1 C5 C6 -1.7(5)
C3 C4 C5 N1 -0.8(7)
C3 C4 C5 C6 -179.1(4)
C10 N2 C6 C7 -3.1(7)
Ru1 N2 C6 C7 174.6(3)
C10 N2 C6 C5 178.5(4)
Ru1 N2 C6 C5 -3.8(5)
N1 C5 C6 N2 3.5(6)
C4 C5 C6 N2 -178.1(4)
N1 C5 C6 C7 -174.7(4)
C4 C5 C6 C7 3.7(8)
N2 C6 C7 C8 0.9(7)
C5 C6 C7 C8 179.1(4)
C6 C7 C8 C9 1.5(7)
C7 C8 C9 C10 -1.9(7)
C6 N2 C10 C9 2.7(7)
Ru1 N2 C10 C9 -175.0(3)
C6 N2 C10 C11 -178.7(4)
Ru1 N2 C10 C11 3.7(5)
C8 C9 C10 N2 -0.2(7)
C8 C9 C10 C11 -178.6(5)
C15 N3 C11 C12 0.6(7)
Ru1 N3 C11 C12 -173.2(4)
C15 N3 C11 C10 175.9(4)
Ru1 N3 C11 C10 2.2(5)
N2 C10 C11 N3 -3.7(6)
C9 C10 C11 N3 174.8(5)
N2 C10 C11 C12 171.5(4)
C9 C10 C11 C12 -10.0(8)
N3 C11 C12 C13 -0.3(7)
C10 C11 C12 C13 -175.2(5)
C11 C12 C13 C14 -0.4(8)
C12 C13 C14 C15 0.9(8)
C11 N3 C15 C14 -0.1(7)
Ru1 N3 C15 C14 172.7(3)
C13 C14 C15 N3 -0.7(7)
C20 N4 C16 C17 -1.2(7)
Ru1 N4 C16 C17 179.1(4)
N4 C16 C17 C18 -1.8(7)
C16 C17 C18 C19 2.6(7)
C17 C18 C19 C20 -0.5(7)
C16 N4 C20 C19 3.5(6)
Ru1 N4 C20 C19 -176.8(3)
C16 N4 C20 C21 -175.4(4)
Ru1 N4 C20 C21 4.4(5)
C18 C19 C20 N4 -2.7(7)
C18 C19 C20 C21 176.1(4)
C25 N5 C21 C22 -2.6(6)
Ru1 N5 C21 C22 -178.8(3)
C25 N5 C21 C20 175.0(4)
Ru1 N5 C21 C20 -1.3(5)
N4 C20 C21 N5 -2.1(6)
C19 C20 C21 N5 179.1(4)
N4 C20 C21 C22 175.2(4)
C19 C20 C21 C22 -3.6(7)
N5 C21 C22 C23 2.0(6)
C20 C21 C22 C23 -175.1(4)
C21 C22 C23 C24 0.1(6)
C21 C22 C23 C31 -179.3(4)
C22 C23 C24 C25 -1.8(7)
C31 C23 C24 C25 177.6(4)
C21 N5 C25 C24 0.8(6)
Ru1 N5 C25 C24 177.1(3)
C21 N5 C25 C26 -179.9(4)
Ru1 N5 C25 C26 -3.7(5)
C23 C24 C25 N5 1.4(7)
C23 C24 C25 C26 -177.7(4)
C30 N6 C26 C27 2.0(6)
Ru1 N6 C26 C27 -172.5(3)
C30 N6 C26 C25 180.0(4)
Ru1 N6 C26 C25 5.5(5)
N5 C25 C26 N6 -1.4(6)
C24 C25 C26 N6 177.7(4)
N5 C25 C26 C27 176.5(4)
C24 C25 C26 C27 -4.3(7)
N6 C26 C27 C28 0.3(7)
C25 C26 C27 C28 -177.5(4)
C26 C27 C28 C29 -2.4(7)
C27 C28 C29 C30 2.2(7)
C26 N6 C30 C29 -2.1(7)
Ru1 N6 C30 C29 171.6(3)
C28 C29 C30 N6 0.0(7)
